data_1503497
loop_
_publ_author_name
'Adachi, Masaatsu'
'Higuchi, Keiko'
'Thasana, Nopporn'
'Yamada, Hitomi'
'Nishikawa, Toshio'

_publ_section_title
;
 Stereocontrolled synthesis of an indole moiety of sespendole and
 stereochemical assignment of the side chain.
;
_journal_issue 1
_journal_name_full 'Organic letters'
_journal_page_first 114
_journal_page_last 117
_journal_paper_doi 10.1021/ol202895u
_journal_volume 14
_journal_year 2012
_chemical_formula_sum 'C16 H21 N O5'
_chemical_formula_weight 307.34
_chemical_name_systematic
; 
 ? 
;
_space_group_IT_number 14
_symmetry_cell_setting monoclinic
_symmetry_space_group_name_Hall '-P 2yn'
_symmetry_space_group_name_H-M 'P 1 21/n 1'
_atom_sites_solution_hydrogens geom
_atom_sites_solution_primary direct
_atom_sites_solution_secondary difmap
_audit_creation_method SHELXL-97
_cell_angle_alpha 90.00
_cell_angle_beta 95.313(2)
_cell_angle_gamma 90.00
_cell_formula_units_Z 4
_cell_length_a 13.6228(17)
_cell_length_b 6.4397(8)
_cell_length_c 17.484(2)
_cell_measurement_reflns_used 1577
_cell_measurement_temperature 93
_cell_measurement_theta_max 25.82
_cell_measurement_theta_min 2.34
_cell_volume 1527.2(3)
_computing_cell_refinement 'Bruker APEX2 (Bruker AXS, 2010)'
_computing_data_collection 'Bruker APEX2 (Bruker AXS, 2010)'
_computing_data_reduction 'Bruker SAINT (Bruker AXS, 2004)'
_computing_molecular_graphics 'Brukre SHELXTL (Bruker AXS,2008)'
_computing_publication_material 'Bruker XCIF (Bruker AXS, 2008)'
_computing_structure_refinement 'SHELXL-97 (Sheldrick, 1997)'
_computing_structure_solution 'SHELXS-97 (Sheldrick, 1997)'
_diffrn_ambient_temperature 93
_diffrn_detector_area_resol_mean 8.333
_diffrn_measured_fraction_theta_full 0.992
_diffrn_measured_fraction_theta_max 0.992
_diffrn_measurement_device_type 'Bruker APEXII CCD area detector'
_diffrn_measurement_method 'phi and omega scans'
_diffrn_radiation_monochromator 'Bruker Helios multilayer confocal mirror'
_diffrn_radiation_source 'Bruker TXS fine-focus rotating anode'
_diffrn_radiation_type MoK\a
_diffrn_radiation_wavelength 0.71073
_diffrn_reflns_av_R_equivalents 0.0363
_diffrn_reflns_av_sigmaI/netI 0.0488
_diffrn_reflns_limit_h_max 7
_diffrn_reflns_limit_h_min -17
_diffrn_reflns_limit_k_max 8
_diffrn_reflns_limit_k_min -7
_diffrn_reflns_limit_l_max 21
_diffrn_reflns_limit_l_min -21
_diffrn_reflns_number 7744
_diffrn_reflns_theta_full 26.37
_diffrn_reflns_theta_max 26.37
_diffrn_reflns_theta_min 2.34
_exptl_absorpt_coefficient_mu 0.099
_exptl_absorpt_correction_T_max 0.9941
_exptl_absorpt_correction_T_min 0.9901
_exptl_absorpt_correction_type empirical
_exptl_absorpt_process_details
;
SADABS Sheldrick 1996
;
_exptl_crystal_colour colorless
_exptl_crystal_density_diffrn 1.337
_exptl_crystal_density_method 'not measured'
_exptl_crystal_description block
_exptl_crystal_F_000 656
_exptl_crystal_size_max 0.10
_exptl_crystal_size_mid 0.09
_exptl_crystal_size_min 0.06
_refine_diff_density_max 0.992
_refine_diff_density_min -0.666
_refine_diff_density_rms 0.077
_refine_ls_extinction_method none
_refine_ls_goodness_of_fit_ref 1.057
_refine_ls_hydrogen_treatment constr
_refine_ls_matrix_type full
_refine_ls_number_parameters 203
_refine_ls_number_reflns 3091
_refine_ls_number_restraints 0
_refine_ls_restrained_S_all 1.057
_refine_ls_R_factor_all 0.0953
_refine_ls_R_factor_gt 0.0690
_refine_ls_shift/su_max 0.019
_refine_ls_shift/su_mean 0.000
_refine_ls_structure_factor_coef Fsqd
_refine_ls_weighting_details 'calc w=1/[\s^2^(Fo^2^)+(0.0999P)^2^+2.0193P] where P=(Fo^2^+2Fc^2^)/3'
_refine_ls_weighting_scheme calc
_refine_ls_wR_factor_gt 0.1841
_refine_ls_wR_factor_ref 0.2037
_reflns_number_gt 2205
_reflns_number_total 3091
_reflns_threshold_expression >2sigma(I)
_cod_data_source_file ol202895u_si_001.cif
_cod_data_source_block p21n
_cod_depositor_comments
;
The following automatic conversions were performed:

'_symmetry_cell_setting' value 'Monoclinic' changed to 'monoclinic'
according to /home/saulius/struct/CIF-dictionaries/cif_core.dic
dictionary named 'cif_core.dic' version 2.4.1 from 2010-06-29.

Automatic conversion script
Id: cif_fix_values 1715 2011-07-08 13:25:40Z adriana 
;
_cod_original_cell_volume 1527.3(3)
_cod_original_sg_symbol_H-M 'P2(1)/n  '
_cod_database_code 1503497

loop_
_symmetry_equiv_pos_as_xyz
'x, y, z'
'-x+1/2, y+1/2, -z+1/2'
'-x, -y, -z'
'x-1/2, -y-1/2, z-1/2'

loop_
_atom_site_label
_atom_site_type_symbol
_atom_site_fract_x
_atom_site_fract_y
_atom_site_fract_z
_atom_site_U_iso_or_equiv
_atom_site_adp_type
_atom_site_occupancy
_atom_site_symmetry_multiplicity
_atom_site_calc_flag
_atom_site_refinement_flags
N1 N 1.07859(17) 0.6406(4) 0.88995(14) 0.0206(5) Uani 1 1 d .
O1 O 0.57292(15) 0.6412(4) 1.07047(13) 0.0323(6) Uani 1 1 d .
O2 O 0.62899(15) 0.4200(3) 0.93028(12) 0.0258(5) Uani 1 1 d .
H2A H 0.5681 0.4254 0.9345 0.039 Uiso 1 1 calc R
O3 O 1.11167(15) 0.5262(4) 0.84320(13) 0.0292(6) Uani 1 1 d .
O4 O 1.12745(16) 0.7767(4) 0.92497(13) 0.0320(6) Uani 1 1 d .
O5 O 0.96119(14) 0.2667(3) 0.86014(11) 0.0186(5) Uani 1 1 d .
C1 C 0.9335(2) 0.7927(5) 0.93871(16) 0.0209(6) Uani 1 1 d .
H1A H 0.9719 0.9140 0.9496 0.025 Uiso 1 1 calc R
C2 C 0.7809(2) 0.6060(5) 0.94117(16) 0.0221(7) Uani 1 1 d .
C3 C 0.8367(2) 0.7863(5) 0.95606(17) 0.0246(7) Uani 1 1 d .
H3A H 0.8080 0.9040 0.9780 0.030 Uiso 1 1 calc R
C4 C 0.9387(2) 0.2232(4) 0.77725(16) 0.0188(6) Uani 1 1 d .
C5 C 0.9200(2) 0.4407(4) 0.88941(15) 0.0173(6) Uani 1 1 d .
C6 C 0.8236(2) 0.4350(5) 0.90926(16) 0.0202(6) Uani 1 1 d .
H6A H 0.7862 0.3114 0.9008 0.024 Uiso 1 1 calc R
C7 C 0.9746(2) 0.6214(4) 0.90530(15) 0.0181(6) Uani 1 1 d .
C8 C 0.9280(2) 0.4176(4) 0.73272(16) 0.0190(6) Uani 1 1 d .
C9 C 0.9148(2) 0.5665(5) 0.69300(17) 0.0248(7) Uani 1 1 d .
H9A H 0.8993 0.6859 0.7245 0.037 Uiso 1 1 calc R
H9B H 0.8598 0.5406 0.6540 0.037 Uiso 1 1 calc R
H9C H 0.9746 0.5960 0.6677 0.037 Uiso 1 1 calc R
C10 C 0.6712(2) 0.6129(5) 1.04549(18) 0.0252(7) Uani 1 1 d .
H10A H 0.7132 0.5083 1.0754 0.030 Uiso 1 1 calc R
C11 C 0.8439(2) 0.0968(5) 0.76519(18) 0.0241(7) Uani 1 1 d .
H11A H 0.7883 0.1817 0.7784 0.036 Uiso 1 1 calc R
H11B H 0.8495 -0.0266 0.7981 0.036 Uiso 1 1 calc R
H11C H 0.8331 0.0539 0.7113 0.036 Uiso 1 1 calc R
C12 C 1.0272(2) 0.0997(5) 0.75575(17) 0.0247(7) Uani 1 1 d .
H12A H 1.0868 0.1849 0.7645 0.037 Uiso 1 1 calc R
H12B H 1.0173 0.0604 0.7014 0.037 Uiso 1 1 calc R
H12C H 1.0346 -0.0257 0.7875 0.037 Uiso 1 1 calc R
C13 C 0.6746(2) 0.6039(5) 0.96068(19) 0.0280(7) Uani 1 1 d .
H13A H 0.6393 0.7272 0.9367 0.034 Uiso 1 1 calc R
C14 C 0.6262(3) 1.0100(6) 1.0557(2) 0.0372(8) Uani 1 1 d .
H14A H 0.5959 0.9950 1.0030 0.056 Uiso 1 1 calc R
H14B H 0.6876 1.0892 1.0556 0.056 Uiso 1 1 calc R
H14C H 0.5807 1.0837 1.0866 0.056 Uiso 1 1 calc R
C15 C 0.6862(2) 0.8019(6) 1.1720(2) 0.0366(8) Uani 1 1 d .
H15A H 0.6371 0.8636 1.2027 0.055 Uiso 1 1 calc R
H15B H 0.7473 0.8828 1.1788 0.055 Uiso 1 1 calc R
H15C H 0.6995 0.6586 1.1888 0.055 Uiso 1 1 calc R
C16 C 0.6477(2) 0.8028(5) 1.08904(18) 0.0260(7) Uani 1 1 d .

loop_
_atom_site_aniso_label
_atom_site_aniso_U_11
_atom_site_aniso_U_22
_atom_site_aniso_U_33
_atom_site_aniso_U_23
_atom_site_aniso_U_13
_atom_site_aniso_U_12
N1 0.0158(12) 0.0261(13) 0.0195(12) 0.0049(11) -0.0001(10) -0.0033(10)
O1 0.0215(11) 0.0413(14) 0.0359(13) -0.0188(11) 0.0125(9) -0.0119(10)
O2 0.0182(10) 0.0318(12) 0.0282(12) -0.0130(9) 0.0069(9) -0.0079(9)
O3 0.0205(11) 0.0391(13) 0.0292(12) -0.0059(10) 0.0087(9) -0.0030(10)
O4 0.0223(11) 0.0369(13) 0.0362(13) -0.0068(10) -0.0002(10) -0.0104(10)
O5 0.0193(10) 0.0198(10) 0.0166(10) 0.0006(8) 0.0005(8) 0.0021(8)
C1 0.0217(14) 0.0233(15) 0.0177(14) -0.0029(11) 0.0020(11) -0.0080(12)
C2 0.0196(15) 0.0283(17) 0.0190(14) -0.0054(12) 0.0038(11) -0.0046(12)
C3 0.0248(15) 0.0247(16) 0.0253(15) -0.0083(12) 0.0067(12) -0.0046(12)
C4 0.0193(14) 0.0202(14) 0.0173(14) 0.0012(11) 0.0038(11) 0.0002(12)
C5 0.0188(14) 0.0199(14) 0.0130(13) 0.0016(11) 0.0011(10) -0.0005(11)
C6 0.0211(14) 0.0203(14) 0.0196(14) -0.0019(12) 0.0035(11) -0.0052(12)
C7 0.0172(14) 0.0234(15) 0.0141(13) 0.0015(11) 0.0030(10) -0.0010(11)
C8 0.0175(13) 0.0213(15) 0.0185(14) -0.0005(12) 0.0025(11) 0.0007(11)
C9 0.0222(15) 0.0309(17) 0.0219(15) -0.0056(13) 0.0046(12) 0.0008(13)
C10 0.0187(15) 0.0303(17) 0.0272(16) -0.0004(13) 0.0047(12) -0.0020(12)
C11 0.0236(15) 0.0225(16) 0.0261(16) -0.0015(12) 0.0017(12) -0.0050(12)
C12 0.0246(16) 0.0277(17) 0.0221(15) 0.0000(12) 0.0041(12) 0.0068(13)
C13 0.0220(15) 0.0310(18) 0.0316(17) -0.0132(14) 0.0064(13) -0.0054(13)
C14 0.0262(17) 0.040(2) 0.045(2) 0.0031(17) 0.0028(15) -0.0062(15)
C15 0.0212(16) 0.051(2) 0.0377(19) -0.0024(17) 0.0016(14) -0.0023(15)
C16 0.0140(14) 0.0334(17) 0.0320(17) -0.0142(14) 0.0101(12) -0.0083(12)

loop_
_atom_type_symbol
_atom_type_description
_atom_type_scat_dispersion_real
_atom_type_scat_dispersion_imag
_atom_type_scat_source
C C 0.0033 0.0016 'International Tables Vol C Tables 4.2.6.8 and 6.1.1.4'
H H 0.0000 0.0000 'International Tables Vol C Tables 4.2.6.8 and 6.1.1.4'
N N 0.0061 0.0033 'International Tables Vol C Tables 4.2.6.8 and 6.1.1.4'
O O 0.0106 0.0060 'International Tables Vol C Tables 4.2.6.8 and 6.1.1.4'

loop_
_geom_angle_atom_site_label_1
_geom_angle_atom_site_label_2
_geom_angle_atom_site_label_3
_geom_angle
O3 N1 O4 123.3(2)
O3 N1 C7 119.6(2)
O4 N1 C7 117.1(2)
C10 O1 C16 61.20(18)
C13 O2 H2A 109.5
C5 O5 C4 117.7(2)
C3 C1 C7 119.9(3)
C3 C1 H1A 120.0
C7 C1 H1A 120.0
C6 C2 C3 119.6(3)
C6 C2 C13 121.9(3)
C3 C2 C13 118.6(3)
C1 C3 C2 119.8(3)
C1 C3 H3A 120.1
C2 C3 H3A 120.1
C8 C4 O5 111.0(2)
C8 C4 C12 110.8(2)
O5 C4 C12 104.1(2)
C8 C4 C11 109.9(2)
O5 C4 C11 109.4(2)
C12 C4 C11 111.6(2)
O5 C5 C6 120.0(3)
O5 C5 C7 121.8(2)
C6 C5 C7 118.1(3)
C2 C6 C5 121.4(3)
C2 C6 H6A 119.3
C5 C6 H6A 119.3
C1 C7 C5 121.2(3)
C1 C7 N1 116.2(2)
C5 C7 N1 122.6(3)
C9 C8 C4 175.1(3)
C8 C9 H9A 109.5
C8 C9 H9B 109.5
H9A C9 H9B 109.5
C8 C9 H9C 109.5
H9A C9 H9C 109.5
H9B C9 H9C 109.5
O1 C10 C13 114.7(3)
O1 C10 C16 59.86(18)
C13 C10 C16 124.7(3)
O1 C10 H10A 115.2
C13 C10 H10A 115.2
C16 C10 H10A 115.2
C4 C11 H11A 109.5
C4 C11 H11B 109.5
H11A C11 H11B 109.5
C4 C11 H11C 109.5
H11A C11 H11C 109.5
H11B C11 H11C 109.5
C4 C12 H12A 109.5
C4 C12 H12B 109.5
H12A C12 H12B 109.5
C4 C12 H12C 109.5
H12A C12 H12C 109.5
H12B C12 H12C 109.5
O2 C13 C10 110.7(3)
O2 C13 C2 108.5(2)
C10 C13 C2 110.0(3)
O2 C13 H13A 109.2
C10 C13 H13A 109.2
C2 C13 H13A 109.2
C16 C14 H14A 109.5
C16 C14 H14B 109.5
H14A C14 H14B 109.5
C16 C14 H14C 109.5
H14A C14 H14C 109.5
H14B C14 H14C 109.5
C16 C15 H15A 109.5
C16 C15 H15B 109.5
H15A C15 H15B 109.5
C16 C15 H15C 109.5
H15A C15 H15C 109.5
H15B C15 H15C 109.5
O1 C16 C14 116.4(3)
O1 C16 C10 58.94(18)
C14 C16 C10 125.8(3)
O1 C16 C15 112.6(3)
C14 C16 C15 115.2(3)
C10 C16 C15 114.8(3)

loop_
_geom_bond_atom_site_label_1
_geom_bond_atom_site_label_2
_geom_bond_distance
N1 O3 1.218(3)
N1 O4 1.229(3)
N1 C7 1.471(4)
O1 C10 1.457(4)
O1 C16 1.471(4)
O2 C13 1.418(4)
O2 H2A 0.8400
O5 C5 1.373(3)
O5 C4 1.480(3)
C1 C3 1.381(4)
C1 C7 1.390(4)
C1 H1A 0.9500
C2 C6 1.386(4)
C2 C3 1.399(4)
C2 C13 1.519(4)
C3 H3A 0.9500
C4 C8 1.474(4)
C4 C12 1.521(4)
C4 C11 1.524(4)
C5 C6 1.390(4)
C5 C7 1.395(4)
C6 H6A 0.9500
C8 C9 1.188(4)
C9 H9A 0.9800
C9 H9B 0.9800
C9 H9C 0.9800
C10 C13 1.489(4)
C10 C16 1.491(4)
C10 H10A 1.0000
C11 H11A 0.9800
C11 H11B 0.9800
C11 H11C 0.9800
C12 H12A 0.9800
C12 H12B 0.9800
C12 H12C 0.9800
C13 H13A 1.0000
C14 C16 1.475(5)
C14 H14A 0.9800
C14 H14B 0.9800
C14 H14C 0.9800
C15 C16 1.496(5)
C15 H15A 0.9800
C15 H15B 0.9800
C15 H15C 0.9800
